data_7705921
loop_
_publ_author_name
'Zehra, Siffeen'
'G\'omez-Ruiz, Santiago'
'Siddique, Hifzur R.'
'Tabassum, Sartaj'
'Arjmand, Farukh'

_publ_section_title
;
 Water soluble ionic Co(II), Cu(II) and Zn(II) diimine-glycinate complexes
 targeted to tRNA: structural description, <i>in vitro</i> comparative
 binding, cleavage and cytotoxic studies towards chemoresistant prostate
 cancer cells.
;
_journal_issue 46
_journal_name_full 'Dalton transactions (Cambridge, England : 2003)'
_journal_page_first 16830
_journal_page_last 16848
_journal_paper_doi 10.1039/d0dt02657c
_journal_volume 49
_journal_year 2020
_chemical_formula_sum 'C30 H30 Cu N4 O13'
_chemical_formula_weight 718.12
_space_group_crystal_system triclinic
_space_group_IT_number 2
_space_group_name_Hall '-P 1'
_space_group_name_H-M_alt 'P -1'
_atom_sites_solution_hydrogens mixed
_audit_creation_method SHELXL-2018/3
_audit_update_record
;
2020-09-18 deposited with the CCDC.	2020-10-26 downloaded from the CCDC.
;
_cell_angle_alpha 110.138(2)
_cell_angle_beta 100.826(3)
_cell_angle_gamma 91.382(2)
_cell_formula_units_Z 2
_cell_length_a 7.1549(6)
_cell_length_b 13.9178(9)
_cell_length_c 16.9211(12)
_cell_measurement_reflns_used 6444
_cell_measurement_temperature 150(2)
_cell_measurement_theta_max 26.42
_cell_measurement_theta_min 2.62
_cell_volume 1546.6(2)
_computing_cell_refinement 'Bruker Apex II'
_computing_data_collection 'Bruker ApexII'
_computing_data_reduction 'Bruker Apex II'
_computing_structure_refinement 'SHELXL-2018/3 (Sheldrick, 2018)'
_computing_structure_solution 'SHELXL-2018/3 (Sheldrick, 2018)'
_diffrn_ambient_temperature 150(2)
_diffrn_measured_fraction_theta_full 0.999
_diffrn_measured_fraction_theta_max 0.998
_diffrn_measurement_device_type 'Bruker D8 Venture'
_diffrn_measurement_method 'Phi and Omega Scans'
_diffrn_radiation_type MoK\a
_diffrn_radiation_wavelength 0.71073
_diffrn_reflns_av_R_equivalents 0.1127
_diffrn_reflns_av_unetI/netI 0.0914
_diffrn_reflns_Laue_measured_fraction_full 0.999
_diffrn_reflns_Laue_measured_fraction_max 0.998
_diffrn_reflns_limit_h_max 8
_diffrn_reflns_limit_h_min -8
_diffrn_reflns_limit_k_max 15
_diffrn_reflns_limit_k_min -17
_diffrn_reflns_limit_l_max 21
_diffrn_reflns_limit_l_min -21
_diffrn_reflns_number 26494
_diffrn_reflns_point_group_measured_fraction_full 0.999
_diffrn_reflns_point_group_measured_fraction_max 0.998
_diffrn_reflns_theta_full 25.242
_diffrn_reflns_theta_max 26.441
_diffrn_reflns_theta_min 2.373
_diffrn_source 'fine-focus sealed tube'
_exptl_absorpt_coefficient_mu 0.782
_exptl_absorpt_correction_T_max 0.7454
_exptl_absorpt_correction_T_min 0.5379
_exptl_absorpt_correction_type empirical
_exptl_absorpt_process_details
;
SADABS-2014/3 (Bruker,2014/3) was used for absorption correction.
wR2(int) was 0.0706 before and 0.0469 after correction.
The Ratio of minimum to maximum transmission is 0.9433.
The \l/2 correction factor is 0.00150. 
In addition, two disordered water molecules were removed using 
the program SQUEEZED implemented in Platon
;
_exptl_crystal_colour blue
_exptl_crystal_density_diffrn 1.542
_exptl_crystal_description Prismatic
_exptl_crystal_F_000 742
_exptl_crystal_size_max 0.21
_exptl_crystal_size_mid 0.15
_exptl_crystal_size_min 0.15
_refine_diff_density_max 0.551
_refine_diff_density_min -0.977
_refine_diff_density_rms 0.096
_refine_ls_extinction_method none
_refine_ls_goodness_of_fit_ref 1.010
_refine_ls_hydrogen_treatment mixed
_refine_ls_matrix_type full
_refine_ls_number_parameters 434
_refine_ls_number_reflns 6347
_refine_ls_number_restraints 9
_refine_ls_restrained_S_all 1.010
_refine_ls_R_factor_all 0.0791
_refine_ls_R_factor_gt 0.0549
_refine_ls_shift/su_max 0.001
_refine_ls_shift/su_mean 0.000
_refine_ls_structure_factor_coef Fsqd
_refine_ls_weighting_details 'w=1/[\s^2^(Fo^2^)+(0.0594P)^2^+2.8972P] where P=(Fo^2^+2Fc^2^)/3'
_refine_ls_weighting_scheme calc
_refine_ls_wR_factor_gt 0.1243
_refine_ls_wR_factor_ref 0.1346
_reflns_Friedel_coverage 0.000
_reflns_number_gt 4776
_reflns_number_total 6347
_reflns_threshold_expression 'I > 2\s(I)'
_cod_data_source_file d0dt02657c2.cif
_cod_data_source_block shelx
_cod_database_code 7705921
_shelx_shelxl_version_number 2018/3
_shelx_space_group_comment
;
The symmetry employed for this shelxl refinement is uniquely defined
by the following loop, which should always be used as a source of
symmetry information in preference to the above space-group names.
They are only intended as comments.
;
_exptl_absorpt_special_details
;
Squeezed: A.L. Spek, Acta Cryst C 2015, 71, 9-18
;

loop_
_space_group_symop_operation_xyz
'x, y, z'
'-x, -y, -z'

loop_
_atom_site_label
_atom_site_type_symbol
_atom_site_fract_x
_atom_site_fract_y
_atom_site_fract_z
_atom_site_U_iso_or_equiv
_atom_site_adp_type
_atom_site_occupancy
_atom_site_site_symmetry_order
_atom_site_calc_flag
_atom_site_refinement_flags_posn
_atom_site_refinement_flags_adp
_atom_site_refinement_flags_occupancy
_atom_site_disorder_assembly
_atom_site_disorder_group
Cu1 Cu 0.06735(6) 0.40468(3) 0.83218(2) 0.01373(13) Uani 1 1 d . . . . .
O1 O -0.1349(3) 0.46772(16) 0.77795(14) 0.0169(5) Uani 1 1 d . . . . .
O2 O 0.0386(4) 0.5163(2) 0.69907(18) 0.0309(6) Uani 1 1 d . . . . .
O3 O -0.2922(4) 0.5294(2) 0.50103(16) 0.0349(7) Uani 1 1 d . . . . .
O4 O -0.1665(4) 0.74347(19) 0.78195(16) 0.0307(6) Uani 1 1 d . . . . .
O5 O -0.0209(3) 0.27234(16) 0.74054(14) 0.0184(5) Uani 1 1 d D . . . .
O6 O 0.3175(3) 0.43956(17) 0.77915(14) 0.0198(5) Uani 1 1 d D . . . .
O7 O 0.4378(4) 0.26101(16) 0.69082(16) 0.0249(6) Uani 1 1 d . . . . .
O8 O 0.2283(3) 0.14195(16) 0.69492(15) 0.0222(5) Uani 1 1 d . . . . .
O9 O 0.5402(4) 0.05683(17) 0.82078(15) 0.0295(6) Uani 1 1 d . . . . .
O10 O 0.3879(4) -0.10205(17) 0.52943(14) 0.0261(6) Uani 1 1 d . . . . .
N1 N 0.1847(4) 0.33958(19) 0.91705(17) 0.0154(6) Uani 1 1 d . . . . .
N2 N 0.1549(4) 0.53169(19) 0.93479(16) 0.0146(6) Uani 1 1 d . . . . .
N3 N -0.2529(4) 0.6187(2) 0.64760(17) 0.0189(6) Uani 1 1 d . . . . .
N4 N 0.4809(4) -0.00207(19) 0.67273(17) 0.0160(6) Uani 1 1 d . . . . .
C1 C 0.1842(5) 0.2386(2) 0.9023(2) 0.0210(7) Uani 1 1 d . . . . .
H1 H 0.133303 0.191119 0.845983 0.025 Uiso 1 1 calc R U . . .
C2 C 0.2554(5) 0.2016(3) 0.9667(2) 0.0256(8) Uani 1 1 d . . . . .
H2 H 0.253477 0.129642 0.954905 0.031 Uiso 1 1 calc R U . . .
C3 C 0.3296(5) 0.2707(3) 1.0487(2) 0.0258(8) Uani 1 1 d . . . . .
H3 H 0.377165 0.246787 1.094219 0.031 Uiso 1 1 calc R U . . .
C4 C 0.3338(5) 0.3755(3) 1.0638(2) 0.0211(7) Uani 1 1 d . . . . .
H4 H 0.387078 0.424169 1.119338 0.025 Uiso 1 1 calc R U . . .
C5 C 0.2593(4) 0.4078(2) 0.9967(2) 0.0154(7) Uani 1 1 d . . . . .
C6 C 0.2487(4) 0.5173(2) 1.0064(2) 0.0143(6) Uani 1 1 d . . . . .
C7 C 0.3258(5) 0.5990(3) 1.0819(2) 0.0206(7) Uani 1 1 d . . . . .
H7 H 0.387508 0.587177 1.132073 0.025 Uiso 1 1 calc R U . . .
C8 C 0.3102(5) 0.6981(2) 1.0821(2) 0.0242(8) Uani 1 1 d . . . . .
H8 H 0.364020 0.755382 1.132318 0.029 Uiso 1 1 calc R U . . .
C9 C 0.2156(5) 0.7133(2) 1.0084(2) 0.0228(8) Uani 1 1 d . . . . .
H9 H 0.203210 0.780744 1.007601 0.027 Uiso 1 1 calc R U . . .
C10 C 0.1399(5) 0.6283(2) 0.9362(2) 0.0182(7) Uani 1 1 d . . . . .
H10 H 0.074836 0.638530 0.885803 0.022 Uiso 1 1 calc R U . . .
C11 C -0.1131(5) 0.5044(2) 0.7201(2) 0.0164(7) Uani 1 1 d . . . . .
C12 C -0.2943(5) 0.5357(2) 0.6764(2) 0.0215(7) Uani 1 1 d . . . . .
H12A H -0.360584 0.475705 0.626454 0.026 Uiso 1 1 calc R U . . .
H12B H -0.381083 0.557498 0.717224 0.026 Uiso 1 1 calc R U . . .
C13 C -0.2542(5) 0.6077(3) 0.5614(2) 0.0218(7) Uani 1 1 d . . . . .
C14 C -0.1930(5) 0.7131(3) 0.5653(2) 0.0222(7) Uani 1 1 d . . . . .
C15 C -0.1727(6) 0.7472(3) 0.4994(3) 0.0353(10) Uani 1 1 d . . . . .
H15 H -0.198524 0.702178 0.441014 0.042 Uiso 1 1 calc R U . . .
C16 C -0.1123(6) 0.8515(3) 0.5232(3) 0.0399(11) Uani 1 1 d . . . . .
H16 H -0.098277 0.878136 0.479712 0.048 Uiso 1 1 calc R U . . .
C17 C -0.0727(6) 0.9161(3) 0.6074(3) 0.0388(10) Uani 1 1 d . . . . .
H17 H -0.030089 0.986170 0.620885 0.047 Uiso 1 1 calc R U . . .
C18 C -0.0934(5) 0.8819(3) 0.6742(3) 0.0280(8) Uani 1 1 d . . . . .
H18 H -0.066227 0.926762 0.732699 0.034 Uiso 1 1 calc R U . . .
C19 C -0.1558(5) 0.7788(3) 0.6503(2) 0.0213(7) Uani 1 1 d . . . . .
C20 C -0.1887(5) 0.7175(2) 0.7038(2) 0.0189(7) Uani 1 1 d . . . . .
C21 C 0.3855(5) 0.1715(2) 0.68525(19) 0.0173(7) Uani 1 1 d . . . . .
C22 C 0.5319(5) 0.0945(2) 0.6636(2) 0.0184(7) Uani 1 1 d . . . . .
H22A H 0.545282 0.080881 0.603623 0.022 Uiso 1 1 calc R U . . .
H22B H 0.657496 0.124869 0.701909 0.022 Uiso 1 1 calc R U . . .
C23 C 0.4844(5) -0.0125(2) 0.7515(2) 0.0169(7) Uani 1 1 d . . . . .
C24 C 0.4104(5) -0.1202(2) 0.7324(2) 0.0157(7) Uani 1 1 d . . . . .
C25 C 0.3807(5) -0.1710(2) 0.7867(2) 0.0215(7) Uani 1 1 d . . . . .
H25 H 0.406208 -0.136955 0.847351 0.026 Uiso 1 1 calc R U . . .
C26 C 0.3115(5) -0.2746(2) 0.7485(2) 0.0217(7) Uani 1 1 d . . . . .
H26 H 0.286353 -0.311672 0.783757 0.026 Uiso 1 1 calc R U . . .
C27 C 0.2786(5) -0.3248(2) 0.6596(2) 0.0199(7) Uani 1 1 d . . . . .
H27 H 0.236158 -0.396107 0.635604 0.024 Uiso 1 1 calc R U . . .
C28 C 0.3067(5) -0.2726(2) 0.6054(2) 0.0187(7) Uani 1 1 d . . . . .
H28 H 0.282264 -0.306454 0.544674 0.022 Uiso 1 1 calc R U . . .
C29 C 0.3710(5) -0.1701(2) 0.6430(2) 0.0163(7) Uani 1 1 d . . . . .
C30 C 0.4111(5) -0.0929(2) 0.6047(2) 0.0155(7) Uani 1 1 d . . . . .
O2W O -0.2777(3) 0.28591(17) 0.61082(15) 0.0213(5) Uiso 1 1 d D . . . .
H5OA H 0.066(4) 0.226(2) 0.717(2) 0.038(12) Uiso 1 1 d D . . . .
H5OB H -0.091(4) 0.284(3) 0.6930(17) 0.032(11) Uiso 1 1 d D . . . .
H6OA H 0.239(5) 0.467(3) 0.745(2) 0.042(12) Uiso 1 1 d D . . . .
H6OB H 0.354(8) 0.379(3) 0.746(3) 0.11(2) Uiso 1 1 d D . . . .
H2AW H -0.383(4) 0.285(3) 0.634(2) 0.025(10) Uiso 1 1 d D . . . .
H2BW H -0.295(6) 0.225(3) 0.561(2) 0.078(17) Uiso 1 1 d D . . . .

loop_
_atom_site_aniso_label
_atom_site_aniso_U_11
_atom_site_aniso_U_22
_atom_site_aniso_U_33
_atom_site_aniso_U_23
_atom_site_aniso_U_13
_atom_site_aniso_U_12
Cu1 0.0161(2) 0.01239(19) 0.0113(2) 0.00377(14) 0.00046(15) 0.00126(14)
O1 0.0183(12) 0.0176(11) 0.0160(11) 0.0078(9) 0.0028(9) 0.0037(9)
O2 0.0208(14) 0.0417(15) 0.0462(17) 0.0344(13) 0.0085(12) 0.0080(11)
O3 0.0420(17) 0.0355(15) 0.0201(14) 0.0048(12) 0.0002(12) -0.0047(12)
O4 0.0372(16) 0.0321(14) 0.0228(14) 0.0067(11) 0.0116(12) 0.0035(12)
O5 0.0175(13) 0.0182(11) 0.0174(12) 0.0046(9) 0.0020(10) 0.0036(10)
O6 0.0204(13) 0.0195(12) 0.0189(12) 0.0055(10) 0.0049(10) 0.0046(10)
O7 0.0276(14) 0.0144(11) 0.0338(14) 0.0073(10) 0.0113(11) 0.0035(10)
O8 0.0208(13) 0.0180(11) 0.0277(13) 0.0061(10) 0.0082(11) 0.0042(10)
O9 0.0496(17) 0.0180(12) 0.0165(13) 0.0042(10) 0.0008(12) -0.0022(11)
O10 0.0445(17) 0.0194(12) 0.0125(12) 0.0026(9) 0.0084(11) -0.0053(11)
N1 0.0159(14) 0.0146(12) 0.0171(14) 0.0058(11) 0.0060(11) 0.0037(11)
N2 0.0129(14) 0.0177(13) 0.0147(13) 0.0070(11) 0.0045(11) -0.0005(11)
N3 0.0226(16) 0.0182(13) 0.0183(14) 0.0103(11) 0.0024(12) 0.0042(12)
N4 0.0201(15) 0.0130(13) 0.0136(13) 0.0037(10) 0.0024(11) 0.0012(11)
C1 0.026(2) 0.0178(16) 0.0213(18) 0.0090(14) 0.0044(15) 0.0051(14)
C2 0.027(2) 0.0233(17) 0.031(2) 0.0143(15) 0.0078(16) 0.0099(15)
C3 0.029(2) 0.0318(19) 0.0223(19) 0.0168(15) 0.0054(16) 0.0134(16)
C4 0.0194(18) 0.0293(18) 0.0162(17) 0.0095(14) 0.0045(14) 0.0070(14)
C5 0.0114(16) 0.0220(16) 0.0124(15) 0.0048(13) 0.0039(13) 0.0025(13)
C6 0.0104(16) 0.0152(15) 0.0173(16) 0.0045(12) 0.0050(13) 0.0017(12)
C7 0.0185(18) 0.0260(17) 0.0137(17) 0.0026(13) 0.0034(14) -0.0005(14)
C8 0.0222(19) 0.0194(17) 0.0226(18) -0.0023(14) 0.0040(15) -0.0061(14)
C9 0.0239(19) 0.0156(16) 0.0270(19) 0.0043(14) 0.0079(15) -0.0015(14)
C10 0.0201(18) 0.0173(15) 0.0188(17) 0.0073(13) 0.0058(14) 0.0037(13)
C11 0.0156(18) 0.0131(15) 0.0212(17) 0.0068(13) 0.0036(14) 0.0045(13)
C12 0.0209(19) 0.0206(16) 0.0257(19) 0.0122(14) 0.0036(15) 0.0023(14)
C13 0.0185(19) 0.0302(19) 0.0173(18) 0.0110(15) 0.0003(14) 0.0018(15)
C14 0.0136(17) 0.0314(19) 0.0242(19) 0.0166(15) -0.0025(14) -0.0004(14)
C15 0.028(2) 0.052(2) 0.030(2) 0.0265(19) -0.0058(17) -0.0064(18)
C16 0.027(2) 0.057(3) 0.048(3) 0.043(2) -0.0048(19) -0.0074(19)
C17 0.023(2) 0.035(2) 0.067(3) 0.032(2) 0.004(2) 0.0012(17)
C18 0.020(2) 0.0260(18) 0.044(2) 0.0184(17) 0.0081(17) 0.0067(15)
C19 0.0136(17) 0.0246(17) 0.031(2) 0.0160(15) 0.0041(14) 0.0057(14)
C20 0.0164(17) 0.0218(16) 0.0209(18) 0.0096(14) 0.0054(14) 0.0072(13)
C21 0.025(2) 0.0149(15) 0.0087(15) 0.0016(12) 0.0017(13) 0.0012(13)
C22 0.0251(19) 0.0115(14) 0.0186(17) 0.0047(12) 0.0058(14) 0.0012(13)
C23 0.0193(18) 0.0157(15) 0.0147(16) 0.0049(13) 0.0019(13) 0.0040(13)
C24 0.0153(17) 0.0161(15) 0.0160(16) 0.0065(12) 0.0021(13) 0.0062(12)
C25 0.025(2) 0.0220(17) 0.0156(17) 0.0079(13) -0.0016(14) 0.0008(14)
C26 0.0227(19) 0.0239(17) 0.0238(18) 0.0151(15) 0.0047(15) 0.0012(14)
C27 0.0185(18) 0.0156(15) 0.0255(18) 0.0067(13) 0.0056(14) -0.0004(13)
C28 0.0184(18) 0.0154(15) 0.0201(17) 0.0035(13) 0.0045(14) -0.0011(13)
C29 0.0173(17) 0.0157(15) 0.0156(16) 0.0037(12) 0.0063(13) 0.0016(13)
C30 0.0149(17) 0.0137(14) 0.0157(17) 0.0011(12) 0.0058(13) 0.0036(12)

loop_
_atom_type_symbol
_atom_type_description
_atom_type_scat_dispersion_real
_atom_type_scat_dispersion_imag
_atom_type_scat_source
Cu Cu 0.3201 1.2651 'International Tables Vol C Tables 4.2.6.8 and 6.1.1.4'
O O 0.0106 0.0060 'International Tables Vol C Tables 4.2.6.8 and 6.1.1.4'
N N 0.0061 0.0033 'International Tables Vol C Tables 4.2.6.8 and 6.1.1.4'
C C 0.0033 0.0016 'International Tables Vol C Tables 4.2.6.8 and 6.1.1.4'
H H 0.0000 0.0000 'International Tables Vol C Tables 4.2.6.8 and 6.1.1.4'

loop_
_geom_angle_atom_site_label_1
_geom_angle_atom_site_label_2
_geom_angle_atom_site_label_3
_geom_angle
_geom_angle_site_symmetry_1
_geom_angle_site_symmetry_3
_geom_angle_publ_flag
O5 Cu1 O1 89.61(9) . . ?
O5 Cu1 N2 173.60(10) . . ?
O1 Cu1 N2 94.22(10) . . ?
O5 Cu1 N1 93.24(10) . . ?
O1 Cu1 N1 154.60(10) . . ?
N2 Cu1 N1 81.11(10) . . ?
O5 Cu1 O6 95.74(9) . . ?
O1 Cu1 O6 101.39(9) . . ?
N2 Cu1 O6 88.53(9) . . ?
N1 Cu1 O6 103.42(10) . . ?
C11 O1 Cu1 122.7(2) . . ?
Cu1 O5 H5OA 122(2) . . ?
Cu1 O5 H5OB 109(2) . . ?
H5OA O5 H5OB 104(2) . . ?
Cu1 O6 H6OA 90(3) . . ?
Cu1 O6 H6OB 108(4) . . ?
H6OA O6 H6OB 110(3) . . ?
C1 N1 C5 119.6(3) . . ?
C1 N1 Cu1 126.3(2) . . ?
C5 N1 Cu1 114.0(2) . . ?
C10 N2 C6 118.7(3) . . ?
C10 N2 Cu1 125.4(2) . . ?
C6 N2 Cu1 115.7(2) . . ?
C20 N3 C13 112.0(3) . . ?
C20 N3 C12 122.7(3) . . ?
C13 N3 C12 124.9(3) . . ?
C30 N4 C23 111.7(3) . . ?
C30 N4 C22 124.7(3) . . ?
C23 N4 C22 123.4(3) . . ?
N1 C1 C2 121.9(3) . . ?
N1 C1 H1 119.1 . . ?
C2 C1 H1 119.1 . . ?
C1 C2 C3 119.0(3) . . ?
C1 C2 H2 120.5 . . ?
C3 C2 H2 120.5 . . ?
C2 C3 C4 119.2(3) . . ?
C2 C3 H3 120.4 . . ?
C4 C3 H3 120.4 . . ?
C5 C4 C3 119.0(3) . . ?
C5 C4 H4 120.5 . . ?
C3 C4 H4 120.5 . . ?
N1 C5 C4 121.3(3) . . ?
N1 C5 C6 115.2(3) . . ?
C4 C5 C6 123.5(3) . . ?
N2 C6 C7 122.2(3) . . ?
N2 C6 C5 113.9(3) . . ?
C7 C6 C5 123.9(3) . . ?
C8 C7 C6 118.3(3) . . ?
C8 C7 H7 120.8 . . ?
C6 C7 H7 120.8 . . ?
C7 C8 C9 119.7(3) . . ?
C7 C8 H8 120.2 . . ?
C9 C8 H8 120.2 . . ?
C10 C9 C8 118.7(3) . . ?
C10 C9 H9 120.6 . . ?
C8 C9 H9 120.6 . . ?
N2 C10 C9 122.4(3) . . ?
N2 C10 H10 118.8 . . ?
C9 C10 H10 118.8 . . ?
O2 C11 O1 125.7(3) . . ?
O2 C11 C12 119.4(3) . . ?
O1 C11 C12 114.9(3) . . ?
N3 C12 C11 111.4(3) . . ?
N3 C12 H12A 109.3 . . ?
C11 C12 H12A 109.3 . . ?
N3 C12 H12B 109.3 . . ?
C11 C12 H12B 109.3 . . ?
H12A C12 H12B 108.0 . . ?
O3 C13 N3 125.7(3) . . ?
O3 C13 C14 129.5(3) . . ?
N3 C13 C14 104.8(3) . . ?
C15 C14 C19 121.7(3) . . ?
C15 C14 C13 129.6(3) . . ?
C19 C14 C13 108.7(3) . . ?
C14 C15 C16 116.5(4) . . ?
C14 C15 H15 121.7 . . ?
C16 C15 H15 121.7 . . ?
C17 C16 C15 121.7(4) . . ?
C17 C16 H16 119.1 . . ?
C15 C16 H16 119.1 . . ?
C16 C17 C18 121.9(4) . . ?
C16 C17 H17 119.1 . . ?
C18 C17 H17 119.1 . . ?
C19 C18 C17 116.2(4) . . ?
C19 C18 H18 121.9 . . ?
C17 C18 H18 121.9 . . ?
C14 C19 C18 121.9(3) . . ?
C14 C19 C20 107.7(3) . . ?
C18 C19 C20 130.3(3) . . ?
O4 C20 N3 123.5(3) . . ?
O4 C20 C19 129.9(3) . . ?
N3 C20 C19 106.7(3) . . ?
O8 C21 O7 126.3(3) . . ?
O8 C21 C22 118.9(3) . . ?
O7 C21 C22 114.7(3) . . ?
N4 C22 C21 112.9(3) . . ?
N4 C22 H22A 109.0 . . ?
C21 C22 H22A 109.0 . . ?
N4 C22 H22B 109.0 . . ?
C21 C22 H22B 109.0 . . ?
H22A C22 H22B 107.8 . . ?
O9 C23 N4 124.0(3) . . ?
O9 C23 C24 129.7(3) . . ?
N4 C23 C24 106.4(3) . . ?
C25 C24 C29 121.4(3) . . ?
C25 C24 C23 130.7(3) . . ?
C29 C24 C23 107.8(3) . . ?
C24 C25 C26 117.0(3) . . ?
C24 C25 H25 121.5 . . ?
C26 C25 H25 121.5 . . ?
C27 C26 C25 121.3(3) . . ?
C27 C26 H26 119.4 . . ?
C25 C26 H26 119.4 . . ?
C28 C27 C26 121.2(3) . . ?
C28 C27 H27 119.4 . . ?
C26 C27 H27 119.4 . . ?
C29 C28 C27 117.3(3) . . ?
C29 C28 H28 121.3 . . ?
C27 C28 H28 121.3 . . ?
C28 C29 C24 121.6(3) . . ?
C28 C29 C30 131.0(3) . . ?
C24 C29 C30 107.4(3) . . ?
O10 C30 N4 124.0(3) . . ?
O10 C30 C29 129.3(3) . . ?
N4 C30 C29 106.6(3) . . ?
H2AW O2W H2BW 106(2) . . ?

loop_
_geom_bond_atom_site_label_1
_geom_bond_atom_site_label_2
_geom_bond_distance
_geom_bond_site_symmetry_2
_geom_bond_publ_flag
Cu1 O5 1.951(2) . ?
Cu1 O1 1.955(2) . ?
Cu1 N2 1.989(3) . ?
Cu1 N1 2.017(3) . ?
Cu1 O6 2.260(2) . ?
O1 C11 1.280(4) . ?
O2 C11 1.229(4) . ?
O3 C13 1.191(4) . ?
O4 C20 1.222(4) . ?
O5 H5OA 0.945(18) . ?
O5 H5OB 0.932(18) . ?
O6 H6OA 0.922(18) . ?
O6 H6OB 0.915(19) . ?
O7 C21 1.258(4) . ?
O8 C21 1.247(4) . ?
O9 C23 1.221(4) . ?
O10 C30 1.213(4) . ?
N1 C1 1.341(4) . ?
N1 C5 1.352(4) . ?
N2 C10 1.343(4) . ?
N2 C6 1.351(4) . ?
N3 C20 1.383(4) . ?
N3 C13 1.411(4) . ?
N3 C12 1.445(4) . ?
N4 C30 1.388(4) . ?
N4 C23 1.385(4) . ?
N4 C22 1.450(4) . ?
C1 C2 1.379(5) . ?
C1 H1 0.9500 . ?
C2 C3 1.382(5) . ?
C2 H2 0.9500 . ?
C3 C4 1.391(5) . ?
C3 H3 0.9500 . ?
C4 C5 1.382(5) . ?
C4 H4 0.9500 . ?
C5 C6 1.481(4) . ?
C6 C7 1.391(4) . ?
C7 C8 1.385(5) . ?
C7 H7 0.9500 . ?
C8 C9 1.388(5) . ?
C8 H8 0.9500 . ?
C9 C10 1.382(5) . ?
C9 H9 0.9500 . ?
C10 H10 0.9500 . ?
C11 C12 1.519(4) . ?
C12 H12A 0.9900 . ?
C12 H12B 0.9900 . ?
C13 C14 1.497(5) . ?
C14 C15 1.382(5) . ?
C14 C19 1.385(5) . ?
C15 C16 1.399(6) . ?
C15 H15 0.9500 . ?
C16 C17 1.369(6) . ?
C16 H16 0.9500 . ?
C17 C18 1.399(6) . ?
C17 H17 0.9500 . ?
C18 C19 1.387(5) . ?
C18 H18 0.9500 . ?
C19 C20 1.485(4) . ?
C21 C22 1.520(5) . ?
C22 H22A 0.9900 . ?
C22 H22B 0.9900 . ?
C23 C24 1.482(4) . ?
C24 C25 1.379(4) . ?
C24 C29 1.399(4) . ?
C25 C26 1.395(4) . ?
C25 H25 0.9500 . ?
C26 C27 1.393(5) . ?
C26 H26 0.9500 . ?
C27 C28 1.390(5) . ?
C27 H27 0.9500 . ?
C28 C29 1.373(4) . ?
C28 H28 0.9500 . ?
C29 C30 1.480(4) . ?
O2W H2AW 0.918(17) . ?
O2W H2BW 0.947(18) . ?

loop_
_geom_torsion_atom_site_label_1
_geom_torsion_atom_site_label_2
_geom_torsion_atom_site_label_3
_geom_torsion_atom_site_label_4
_geom_torsion
_geom_torsion_site_symmetry_1
_geom_torsion_site_symmetry_2
_geom_torsion_site_symmetry_3
_geom_torsion_site_symmetry_4
_geom_torsion_publ_flag
C5 N1 C1 C2 1.0(5) . . . . ?
Cu1 N1 C1 C2 -174.8(3) . . . . ?
N1 C1 C2 C3 -0.1(5) . . . . ?
C1 C2 C3 C4 -1.2(5) . . . . ?
C2 C3 C4 C5 1.5(5) . . . . ?
C1 N1 C5 C4 -0.6(5) . . . . ?
Cu1 N1 C5 C4 175.7(2) . . . . ?
C1 N1 C5 C6 -178.7(3) . . . . ?
Cu1 N1 C5 C6 -2.3(3) . . . . ?
C3 C4 C5 N1 -0.6(5) . . . . ?
C3 C4 C5 C6 177.2(3) . . . . ?
C10 N2 C6 C7 1.6(5) . . . . ?
Cu1 N2 C6 C7 177.1(2) . . . . ?
C10 N2 C6 C5 -178.9(3) . . . . ?
Cu1 N2 C6 C5 -3.5(3) . . . . ?
N1 C5 C6 N2 3.8(4) . . . . ?
C4 C5 C6 N2 -174.2(3) . . . . ?
N1 C5 C6 C7 -176.7(3) . . . . ?
C4 C5 C6 C7 5.3(5) . . . . ?
N2 C6 C7 C8 -2.1(5) . . . . ?
C5 C6 C7 C8 178.5(3) . . . . ?
C6 C7 C8 C9 1.4(5) . . . . ?
C7 C8 C9 C10 -0.3(5) . . . . ?
C6 N2 C10 C9 -0.5(5) . . . . ?
Cu1 N2 C10 C9 -175.4(2) . . . . ?
C8 C9 C10 N2 -0.1(5) . . . . ?
Cu1 O1 C11 O2 -9.3(4) . . . . ?
Cu1 O1 C11 C12 171.37(19) . . . . ?
C20 N3 C12 C11 -69.6(4) . . . . ?
C13 N3 C12 C11 104.0(4) . . . . ?
O2 C11 C12 N3 -28.5(4) . . . . ?
O1 C11 C12 N3 150.9(3) . . . . ?
C20 N3 C13 O3 175.3(3) . . . . ?
C12 N3 C13 O3 1.2(6) . . . . ?
C20 N3 C13 C14 -3.0(4) . . . . ?
C12 N3 C13 C14 -177.1(3) . . . . ?
O3 C13 C14 C15 3.0(7) . . . . ?
N3 C13 C14 C15 -178.7(4) . . . . ?
O3 C13 C14 C19 -177.1(4) . . . . ?
N3 C13 C14 C19 1.1(4) . . . . ?
C19 C14 C15 C16 0.2(6) . . . . ?
C13 C14 C15 C16 180.0(4) . . . . ?
C14 C15 C16 C17 0.8(6) . . . . ?
C15 C16 C17 C18 -1.0(6) . . . . ?
C16 C17 C18 C19 0.1(6) . . . . ?
C15 C14 C19 C18 -1.1(6) . . . . ?
C13 C14 C19 C18 179.1(3) . . . . ?
C15 C14 C19 C20 -179.2(3) . . . . ?
C13 C14 C19 C20 1.0(4) . . . . ?
C17 C18 C19 C14 0.9(5) . . . . ?
C17 C18 C19 C20 178.5(3) . . . . ?
C13 N3 C20 O4 -176.2(3) . . . . ?
C12 N3 C20 O4 -1.9(5) . . . . ?
C13 N3 C20 C19 3.6(4) . . . . ?
C12 N3 C20 C19 177.9(3) . . . . ?
C14 C19 C20 O4 177.1(4) . . . . ?
C18 C19 C20 O4 -0.8(6) . . . . ?
C14 C19 C20 N3 -2.8(4) . . . . ?
C18 C19 C20 N3 179.3(3) . . . . ?
C30 N4 C22 C21 105.0(3) . . . . ?
C23 N4 C22 C21 -70.5(4) . . . . ?
O8 C21 C22 N4 -10.9(4) . . . . ?
O7 C21 C22 N4 169.7(3) . . . . ?
C30 N4 C23 O9 179.9(3) . . . . ?
C22 N4 C23 O9 -4.1(5) . . . . ?
C30 N4 C23 C24 0.2(4) . . . . ?
C22 N4 C23 C24 176.2(3) . . . . ?
O9 C23 C24 C25 1.5(6) . . . . ?
N4 C23 C24 C25 -178.8(3) . . . . ?
O9 C23 C24 C29 -178.1(3) . . . . ?
N4 C23 C24 C29 1.6(4) . . . . ?
C29 C24 C25 C26 0.7(5) . . . . ?
C23 C24 C25 C26 -178.9(3) . . . . ?
C24 C25 C26 C27 1.5(5) . . . . ?
C25 C26 C27 C28 -2.4(5) . . . . ?
C26 C27 C28 C29 1.0(5) . . . . ?
C27 C28 C29 C24 1.1(5) . . . . ?
C27 C28 C29 C30 -178.6(3) . . . . ?
C25 C24 C29 C28 -2.0(5) . . . . ?
C23 C24 C29 C28 177.6(3) . . . . ?
C25 C24 C29 C30 177.7(3) . . . . ?
C23 C24 C29 C30 -2.6(4) . . . . ?
C23 N4 C30 O10 177.2(3) . . . . ?
C22 N4 C30 O10 1.3(5) . . . . ?
C23 N4 C30 C29 -1.8(4) . . . . ?
C22 N4 C30 C29 -177.7(3) . . . . ?
C28 C29 C30 O10 3.5(6) . . . . ?
C24 C29 C30 O10 -176.2(3) . . . . ?
C28 C29 C30 N4 -177.5(3) . . . . ?
C24 C29 C30 N4 2.8(3) . . . . ?
